data_7202691
loop_
_publ_author_name
'Ho, Soo Yei'
'Tiekink, Edward R. T.'

_publ_section_title
;
 Supramolecular aggregation patterns in the crystal structures of the
 dinuclear phosphinegold(i) thiolates,
 [(Ph2P(CH2)4PPh2){AuSC(OR)?NC6H4Y-4}2] for R = Me, Et or iPr and Y =
 H, NO2 or Me: the influence on intermolecular interactions exerted by
 R and Y
;
_journal_issue 5
_journal_name_full CrystEngComm
_journal_page_first 368
_journal_paper_doi 10.1039/b700295e
_journal_volume 9
_journal_year 2007
_chemical_formula_sum 'C46 H48 Au2 Cl4 N2 O2 P2 S2'
_chemical_formula_weight 1322.66
_space_group_IT_number 2
_symmetry_cell_setting triclinic
_symmetry_space_group_name_Hall '-P 1'
_symmetry_space_group_name_H-M 'P -1'
_atom_sites_solution_hydrogens geom
_atom_sites_solution_primary direct
_atom_sites_solution_secondary difmap
_audit_creation_method SHELXL-97
_cell_angle_alpha 114.135(1)
_cell_angle_beta 98.032(1)
_cell_angle_gamma 92.760(1)
_cell_formula_units_Z 1
_cell_length_a 9.9628(6)
_cell_length_b 10.6131(7)
_cell_length_c 12.7053(8)
_cell_measurement_reflns_used 4879
_cell_measurement_temperature 223(2)
_cell_measurement_theta_max 29.6
_cell_measurement_theta_min 2.5
_cell_volume 1205.68(13)
_computing_cell_refinement 'SAINT (Bruker, 2000)'
_computing_data_collection 'SMART (Bruker, 2000)'
_computing_data_reduction 'SHELXTL (Bruker, 2000)'
_computing_molecular_graphics 'ORTEPII (Johnson, 1976)'
_computing_publication_material 'Bruker SHEXLTL (Bruker, 2000)'
_computing_structure_refinement 'SHELXL-97 (Sheldrick, 1997)'
_computing_structure_solution 'PATTY in DIRDIF92 (Beurskens et al., 1992)'
_diffrn_ambient_temperature 223(2)
_diffrn_measured_fraction_theta_full 0.978
_diffrn_measured_fraction_theta_max 0.978
_diffrn_measurement_device_type 'Bruker AXS SMART CCD'
_diffrn_measurement_method '\w scans'
_diffrn_radiation_monochromator graphite
_diffrn_radiation_source 'fine-focus sealed tube'
_diffrn_radiation_type MoK\a
_diffrn_radiation_wavelength 0.71069
_diffrn_reflns_av_R_equivalents 0.020
_diffrn_reflns_av_sigmaI/netI 0.045
_diffrn_reflns_limit_h_max 14
_diffrn_reflns_limit_h_min -12
_diffrn_reflns_limit_k_max 14
_diffrn_reflns_limit_k_min -14
_diffrn_reflns_limit_l_max 17
_diffrn_reflns_limit_l_min -14
_diffrn_reflns_number 10047
_diffrn_reflns_theta_full 30.0
_diffrn_reflns_theta_max 30.0
_diffrn_reflns_theta_min 1.8
_diffrn_standards_decay_% 0
_diffrn_standards_number 0
_exptl_absorpt_coefficient_mu 6.491
_exptl_absorpt_correction_T_max 1
_exptl_absorpt_correction_T_min 0.649
_exptl_absorpt_correction_type multi-scan
_exptl_absorpt_process_details '(SADABS, Bruker, 2000 & Blessing, 1995)'
_exptl_crystal_colour colourless
_exptl_crystal_density_diffrn 1.822
_exptl_crystal_density_method 'not measured'
_exptl_crystal_description block
_exptl_crystal_F_000 642
_exptl_crystal_size_max 0.29
_exptl_crystal_size_mid 0.16
_exptl_crystal_size_min 0.12
_refine_diff_density_max 1.06
_refine_diff_density_min -1.07
_refine_diff_density_rms 0.122
_refine_ls_extinction_method none
_refine_ls_goodness_of_fit_ref 1.00
_refine_ls_hydrogen_treatment constr
_refine_ls_matrix_type full
_refine_ls_number_parameters 272
_refine_ls_number_reflns 6865
_refine_ls_number_restraints 0
_refine_ls_restrained_S_all 1.00
_refine_ls_R_factor_all 0.031
_refine_ls_R_factor_gt 0.027
_refine_ls_shift/su_max 0.001
_refine_ls_shift/su_mean 0.000
_refine_ls_structure_factor_coef Fsqd
_refine_ls_weighting_details 'calc w=1/[\s^2^(Fo^2^)+(0.0234P)^2^] where P=(Fo^2^+2Fc^2^)/3'
_refine_ls_weighting_scheme calc
_refine_ls_wR_factor_gt 0.057
_refine_ls_wR_factor_ref 0.059
_reflns_number_gt 6183
_reflns_number_total 6865
_reflns_threshold_expression I>2\s(I)
_cod_data_source_file b700295e.txt
_cod_data_source_block dppb[Au(SC(OMe)=NC6H5)]2.2CH2Cl2(1)
_cod_original_sg_symbol_H-M P-1
_cod_database_code 7202691

loop_
_symmetry_equiv_pos_as_xyz
'x, y, z'
'-x, -y, -z'

loop_
_atom_site_label
_atom_site_type_symbol
_atom_site_fract_x
_atom_site_fract_y
_atom_site_fract_z
_atom_site_U_iso_or_equiv
_atom_site_adp_type
_atom_site_occupancy
_atom_site_symmetry_multiplicity
_atom_site_calc_flag
_atom_site_refinement_flags
_atom_site_disorder_assembly
_atom_site_disorder_group
Au Au 0.091194(11) 0.404745(12) 0.076744(10) 0.02137(4) Uani 1 1 d . . .
Cl1 Cl 0.7888(2) 0.1187(2) 0.66240(15) 0.1094(6) Uani 1 1 d . . .
Cl2 Cl 0.71550(16) 0.1935(2) 0.8928(2) 0.1101(6) Uani 1 1 d . . .
S1 S -0.07033(9) 0.53598(10) 0.17095(7) 0.03190(18) Uani 1 1 d . . .
P1 P 0.25024(7) 0.26465(8) 0.00259(7) 0.01872(14) Uani 1 1 d . . .
O1 O 0.1273(2) 0.5490(3) 0.3341(2) 0.0373(6) Uani 1 1 d . . .
N1 N -0.0624(3) 0.6332(3) 0.4053(2) 0.0339(7) Uani 1 1 d . . .
C1 C -0.0032(3) 0.5778(4) 0.3184(3) 0.0283(7) Uani 1 1 d . . .
C2 C -0.2008(3) 0.6570(4) 0.3883(3) 0.0309(7) Uani 1 1 d . . .
C3 C -0.3054(4) 0.5473(5) 0.3456(3) 0.0404(9) Uani 1 1 d . . .
H3 H -0.2836 0.4557 0.3226 0.048 Uiso 1 1 calc R . .
C4 C -0.4398(4) 0.5713(5) 0.3365(3) 0.0495(11) Uani 1 1 d . . .
H4 H -0.5093 0.4964 0.3075 0.059 Uiso 1 1 calc R . .
C5 C -0.4726(4) 0.7042(6) 0.3698(4) 0.0565(13) Uani 1 1 d . . .
H5 H -0.5646 0.7206 0.3636 0.068 Uiso 1 1 calc R . .
C6 C -0.3709(4) 0.8139(5) 0.4124(4) 0.0527(11) Uani 1 1 d . . .
H6 H -0.3935 0.9050 0.4338 0.063 Uiso 1 1 calc R . .
C7 C -0.2343(4) 0.7902(4) 0.4240(3) 0.0405(9) Uani 1 1 d . . .
H7 H -0.1652 0.8657 0.4564 0.049 Uiso 1 1 calc R . .
C8 C 0.1883(4) 0.5791(5) 0.4524(3) 0.0481(11) Uani 1 1 d . . .
H8A H 0.1931 0.6781 0.5005 0.072 Uiso 1 1 calc R . .
H8B H 0.2796 0.5512 0.4536 0.072 Uiso 1 1 calc R . .
H8C H 0.1334 0.5284 0.4829 0.072 Uiso 1 1 calc R . .
C9 C 0.3729(3) 0.3311(3) -0.0608(3) 0.0214(6) Uani 1 1 d . . .
H9A H 0.4346 0.2610 -0.0925 0.026 Uiso 1 1 calc R . .
H9B H 0.3243 0.3474 -0.1259 0.026 Uiso 1 1 calc R . .
C10 C 0.4572(3) 0.4664(3) 0.0284(3) 0.0244(6) Uani 1 1 d . . .
H10A H 0.5172 0.4470 0.0866 0.029 Uiso 1 1 calc R . .
H10B H 0.3956 0.5314 0.0694 0.029 Uiso 1 1 calc R . .
C11 C 0.3470(3) 0.2303(3) 0.1180(3) 0.0216(6) Uani 1 1 d . . .
C12 C 0.2959(3) 0.2576(4) 0.2210(3) 0.0308(7) Uani 1 1 d . . .
H12 H 0.2125 0.2952 0.2305 0.037 Uiso 1 1 calc R . .
C13 C 0.3669(4) 0.2297(5) 0.3095(3) 0.0439(9) Uani 1 1 d . . .
H13 H 0.3312 0.2473 0.3783 0.053 Uiso 1 1 calc R . .
C14 C 0.4894(4) 0.1762(4) 0.2966(3) 0.0416(9) Uani 1 1 d . . .
H14 H 0.5380 0.1588 0.3572 0.050 Uiso 1 1 calc R . .
C15 C 0.5416(3) 0.1478(4) 0.1950(3) 0.0397(9) Uani 1 1 d . . .
H15 H 0.6250 0.1101 0.1863 0.048 Uiso 1 1 calc R . .
C16 C 0.4704(3) 0.1751(4) 0.1053(3) 0.0305(7) Uani 1 1 d . . .
H16 H 0.5061 0.1561 0.0364 0.037 Uiso 1 1 calc R . .
C17 C 0.1797(3) 0.0941(3) -0.1101(3) 0.0216(6) Uani 1 1 d . . .
C18 C 0.1415(4) -0.0124(4) -0.0799(3) 0.0345(8) Uani 1 1 d . . .
H18 H 0.1549 0.0033 -0.0006 0.041 Uiso 1 1 calc R . .
C19 C 0.0839(4) -0.1416(4) -0.1653(4) 0.0426(9) Uani 1 1 d . . .
H19 H 0.0594 -0.2134 -0.1439 0.051 Uiso 1 1 calc R . .
C20 C 0.0629(4) -0.1644(4) -0.2811(4) 0.0412(9) Uani 1 1 d . . .
H20 H 0.0228 -0.2516 -0.3391 0.049 Uiso 1 1 calc R . .
C21 C 0.1000(4) -0.0607(4) -0.3122(3) 0.0410(9) Uani 1 1 d . . .
H21 H 0.0865 -0.0773 -0.3918 0.049 Uiso 1 1 calc R . .
C22 C 0.1575(4) 0.0695(4) -0.2271(3) 0.0347(8) Uani 1 1 d . . .
H22 H 0.1814 0.1409 -0.2491 0.042 Uiso 1 1 calc R . .
C23 C 0.8330(6) 0.1613(9) 0.8075(6) 0.118(3) Uani 1 1 d . . .
H23A H 0.8798 0.0855 0.8152 0.141 Uiso 1 1 calc R . .
H23B H 0.9006 0.2438 0.8403 0.141 Uiso 1 1 calc R . .

loop_
_atom_site_aniso_label
_atom_site_aniso_U_11
_atom_site_aniso_U_22
_atom_site_aniso_U_33
_atom_site_aniso_U_23
_atom_site_aniso_U_13
_atom_site_aniso_U_12
Au 0.02400(6) 0.02329(6) 0.01900(6) 0.00943(4) 0.00753(4) 0.00682(4)
Cl1 0.1240(14) 0.1029(14) 0.0719(10) 0.0098(9) -0.0043(10) 0.0528(11)
Cl2 0.0738(10) 0.1344(17) 0.1494(18) 0.0750(15) 0.0499(11) 0.0335(10)
S1 0.0369(4) 0.0439(5) 0.0209(4) 0.0157(4) 0.0107(3) 0.0241(4)
P1 0.0191(3) 0.0193(4) 0.0184(4) 0.0078(3) 0.0056(3) 0.0019(3)
O1 0.0325(12) 0.0564(17) 0.0227(12) 0.0144(12) 0.0059(10) 0.0187(11)
N1 0.0299(14) 0.0479(19) 0.0213(14) 0.0105(13) 0.0076(11) 0.0092(13)
C1 0.0300(16) 0.0355(18) 0.0223(16) 0.0135(14) 0.0069(13) 0.0103(13)
C2 0.0282(16) 0.049(2) 0.0165(14) 0.0137(14) 0.0059(12) 0.0089(15)
C3 0.0391(19) 0.054(3) 0.0237(17) 0.0127(17) 0.0041(15) 0.0013(17)
C4 0.0347(19) 0.081(3) 0.030(2) 0.024(2) 0.0015(16) -0.004(2)
C5 0.032(2) 0.109(4) 0.040(2) 0.042(3) 0.0077(18) 0.016(2)
C6 0.057(3) 0.068(3) 0.046(2) 0.031(2) 0.020(2) 0.032(2)
C7 0.045(2) 0.044(2) 0.034(2) 0.0152(17) 0.0147(17) 0.0099(17)
C8 0.0329(19) 0.081(3) 0.0256(19) 0.018(2) 0.0005(15) 0.0165(19)
C9 0.0200(13) 0.0249(15) 0.0215(14) 0.0113(12) 0.0061(11) 0.0022(11)
C10 0.0286(15) 0.0231(15) 0.0222(15) 0.0103(12) 0.0061(12) -0.0034(12)
C11 0.0219(13) 0.0227(15) 0.0224(15) 0.0113(12) 0.0054(11) 0.0021(11)
C12 0.0302(16) 0.043(2) 0.0240(16) 0.0171(15) 0.0082(13) 0.0129(14)
C13 0.052(2) 0.060(3) 0.033(2) 0.0268(19) 0.0171(18) 0.0212(19)
C14 0.046(2) 0.052(2) 0.0311(19) 0.0228(18) 0.0011(17) 0.0130(18)
C15 0.0293(17) 0.050(2) 0.047(2) 0.0253(19) 0.0075(16) 0.0163(16)
C16 0.0302(16) 0.0346(19) 0.0313(18) 0.0160(15) 0.0106(14) 0.0117(14)
C17 0.0185(13) 0.0201(14) 0.0247(15) 0.0066(12) 0.0070(11) 0.0044(11)
C18 0.0417(19) 0.0305(19) 0.0301(18) 0.0111(15) 0.0118(15) -0.0076(15)
C19 0.046(2) 0.0270(19) 0.050(2) 0.0105(17) 0.0163(18) -0.0114(16)
C20 0.0327(18) 0.030(2) 0.044(2) -0.0006(16) 0.0083(16) -0.0063(15)
C21 0.049(2) 0.034(2) 0.0284(18) 0.0048(15) -0.0016(17) 0.0014(17)
C22 0.0438(19) 0.0288(18) 0.0278(17) 0.0115(14) -0.0024(15) -0.0019(15)
C23 0.065(4) 0.184(8) 0.080(5) 0.035(5) 0.014(3) -0.022(4)

loop_
_atom_type_symbol
_atom_type_description
_atom_type_scat_dispersion_real
_atom_type_scat_dispersion_imag
_atom_type_scat_source
C C 0.0033 0.0016 'International Tables Vol C Tables 4.2.6.8 and 6.1.1.4'
H H 0.0000 0.0000 'International Tables Vol C Tables 4.2.6.8 and 6.1.1.4'
Au Au -2.0133 8.8022 'International Tables Vol C Tables 4.2.6.8 and 6.1.1.4'
N N 0.0061 0.0033 'International Tables Vol C Tables 4.2.6.8 and 6.1.1.4'
O O 0.0106 0.0060 'International Tables Vol C Tables 4.2.6.8 and 6.1.1.4'
P P 0.1023 0.0942 'International Tables Vol C Tables 4.2.6.8 and 6.1.1.4'
S S 0.1246 0.1234 'International Tables Vol C Tables 4.2.6.8 and 6.1.1.4'
Cl Cl 0.1484 0.1585 'International Tables Vol C Tables 4.2.6.8 and 6.1.1.4'

loop_
_geom_angle_atom_site_label_1
_geom_angle_atom_site_label_2
_geom_angle_atom_site_label_3
_geom_angle
_geom_angle_site_symmetry_1
_geom_angle_site_symmetry_3
_geom_angle_publ_flag
P1 Au S1 172.37(3) . . ?
C1 S1 Au 101.31(11) . . ?
C17 P1 C11 104.73(14) . . ?
C17 P1 C9 105.29(14) . . ?
C11 P1 C9 106.88(13) . . ?
C17 P1 Au 114.04(9) . . ?
C11 P1 Au 109.05(10) . . ?
C9 P1 Au 116.04(10) . . ?
C1 O1 C8 116.0(3) . . ?
C1 N1 C2 120.3(3) . . ?
N1 C1 O1 120.3(3) . . ?
N1 C1 S1 126.7(3) . . ?
O1 C1 S1 113.0(2) . . ?
C7 C2 N1 120.1(3) . . ?
C7 C2 C3 118.8(3) . . ?
N1 C2 C3 120.9(3) . . ?
C4 C3 C2 120.9(4) . . ?
C4 C3 H3 119.6 . . ?
C2 C3 H3 119.6 . . ?
C5 C4 C3 120.0(4) . . ?
C5 C4 H4 120.0 . . ?
C3 C4 H4 120.0 . . ?
C4 C5 C6 120.0(4) . . ?
C4 C5 H5 120.0 . . ?
C6 C5 H5 120.0 . . ?
C5 C6 C7 120.1(4) . . ?
C5 C6 H6 119.9 . . ?
C7 C6 H6 119.9 . . ?
C2 C7 C6 120.1(4) . . ?
C2 C7 H7 120.0 . . ?
C6 C7 H7 120.0 . . ?
O1 C8 H8A 109.5 . . ?
O1 C8 H8B 109.5 . . ?
H8A C8 H8B 109.5 . . ?
O1 C8 H8C 109.5 . . ?
H8A C8 H8C 109.5 . . ?
H8B C8 H8C 109.5 . . ?
C10 C9 P1 112.4(2) . . ?
C10 C9 H9A 109.1 . . ?
P1 C9 H9A 109.1 . . ?
C10 C9 H9B 109.1 . . ?
P1 C9 H9B 109.1 . . ?
H9A C9 H9B 107.9 . . ?
C9 C10 C10 112.2(3) . 2_665 ?
C9 C10 H10A 109.2 . . ?
C10 C10 H10A 109.2 2_665 . ?
C9 C10 H10B 109.2 . . ?
C10 C10 H10B 109.2 2_665 . ?
H10A C10 H10B 107.9 . . ?
C16 C11 C12 119.1(3) . . ?
C16 C11 P1 121.3(2) . . ?
C12 C11 P1 119.6(2) . . ?
C13 C12 C11 120.6(3) . . ?
C13 C12 H12 119.7 . . ?
C11 C12 H12 119.7 . . ?
C12 C13 C14 119.9(3) . . ?
C12 C13 H13 120.0 . . ?
C14 C13 H13 120.0 . . ?
C15 C14 C13 120.5(3) . . ?
C15 C14 H14 119.8 . . ?
C13 C14 H14 119.8 . . ?
C14 C15 C16 119.9(3) . . ?
C14 C15 H15 120.0 . . ?
C16 C15 H15 120.0 . . ?
C11 C16 C15 120.0(3) . . ?
C11 C16 H16 120.0 . . ?
C15 C16 H16 120.0 . . ?
C22 C17 C18 118.7(3) . . ?
C22 C17 P1 120.8(2) . . ?
C18 C17 P1 120.5(2) . . ?
C17 C18 C19 120.8(3) . . ?
C17 C18 H18 119.6 . . ?
C19 C18 H18 119.6 . . ?
C20 C19 C18 119.8(3) . . ?
C20 C19 H19 120.1 . . ?
C18 C19 H19 120.1 . . ?
C19 C20 C21 120.2(3) . . ?
C19 C20 H20 119.9 . . ?
C21 C20 H20 119.9 . . ?
C20 C21 C22 120.4(4) . . ?
C20 C21 H21 119.8 . . ?
C22 C21 H21 119.8 . . ?
C17 C22 C21 120.1(3) . . ?
C17 C22 H22 119.9 . . ?
C21 C22 H22 119.9 . . ?
Cl2 C23 Cl1 120.6(4) . . ?
Cl2 C23 H23A 107.2 . . ?
Cl1 C23 H23A 107.2 . . ?
Cl2 C23 H23B 107.2 . . ?
Cl1 C23 H23B 107.2 . . ?
H23A C23 H23B 106.8 . . ?

loop_
_geom_bond_atom_site_label_1
_geom_bond_atom_site_label_2
_geom_bond_distance
_geom_bond_site_symmetry_2
_geom_bond_publ_flag
Au P1 2.2601(8) . ?
Au S1 2.3137(8) . ?
Cl1 C23 1.694(7) . ?
Cl2 C23 1.659(6) . ?
S1 C1 1.759(3) . ?
P1 C17 1.816(3) . ?
P1 C11 1.813(3) . ?
P1 C9 1.816(3) . ?
O1 C1 1.357(4) . ?
O1 C8 1.436(4) . ?
N1 C1 1.264(4) . ?
N1 C2 1.416(4) . ?
C2 C7 1.372(5) . ?
C2 C3 1.394(5) . ?
C3 C4 1.374(5) . ?
C3 H3 0.9400 . ?
C4 C5 1.367(7) . ?
C4 H4 0.9400 . ?
C5 C6 1.376(7) . ?
C5 H5 0.9400 . ?
C6 C7 1.394(5) . ?
C6 H6 0.9400 . ?
C7 H7 0.9400 . ?
C8 H8A 0.9700 . ?
C8 H8B 0.9700 . ?
C8 H8C 0.9700 . ?
C9 C10 1.529(4) . ?
C9 H9A 0.9800 . ?
C9 H9B 0.9800 . ?
C10 C10 1.514(5) 2_665 ?
C10 H10A 0.9800 . ?
C10 H10B 0.9800 . ?
C11 C16 1.389(4) . ?
C11 C12 1.395(4) . ?
C12 C13 1.387(5) . ?
C12 H12 0.9400 . ?
C13 C14 1.373(5) . ?
C13 H13 0.9400 . ?
C14 C15 1.384(5) . ?
C14 H14 0.9400 . ?
C15 C16 1.396(5) . ?
C15 H15 0.9400 . ?
C16 H16 0.9400 . ?
C17 C22 1.383(4) . ?
C17 C18 1.387(4) . ?
C18 C19 1.386(5) . ?
C18 H18 0.9400 . ?
C19 C20 1.373(6) . ?
C19 H19 0.9400 . ?
C20 C21 1.365(5) . ?
C20 H20 0.9400 . ?
C21 C22 1.392(5) . ?
C21 H21 0.9400 . ?
C22 H22 0.9400 . ?
C23 H23A 0.9800 . ?
C23 H23B 0.9800 . ?

loop_
_geom_torsion_atom_site_label_1
_geom_torsion_atom_site_label_2
_geom_torsion_atom_site_label_3
_geom_torsion_atom_site_label_4
_geom_torsion
_geom_torsion_site_symmetry_1
_geom_torsion_site_symmetry_2
_geom_torsion_site_symmetry_3
_geom_torsion_site_symmetry_4
_geom_torsion_publ_flag
P1 Au S1 C1 38.4(3) . . . . ?
S1 Au P1 C17 90.5(2) . . . . ?
S1 Au P1 C11 -26.2(3) . . . . ?
S1 Au P1 C9 -146.9(2) . . . . ?
C2 N1 C1 O1 -176.9(3) . . . . ?
C2 N1 C1 S1 5.6(5) . . . . ?
C8 O1 C1 N1 2.8(5) . . . . ?
C8 O1 C1 S1 -179.3(3) . . . . ?
Au S1 C1 N1 -169.8(3) . . . . ?
Au S1 C1 O1 12.5(3) . . . . ?
C1 N1 C2 C7 -111.9(4) . . . . ?
C1 N1 C2 C3 74.2(5) . . . . ?
C7 C2 C3 C4 1.5(5) . . . . ?
N1 C2 C3 C4 175.6(3) . . . . ?
C2 C3 C4 C5 -0.1(6) . . . . ?
C3 C4 C5 C6 0.0(6) . . . . ?
C4 C5 C6 C7 -1.3(6) . . . . ?
N1 C2 C7 C6 -177.0(3) . . . . ?
C3 C2 C7 C6 -2.9(5) . . . . ?
C5 C6 C7 C2 2.8(6) . . . . ?
C17 P1 C9 C10 -172.1(2) . . . . ?
C11 P1 C9 C10 -61.0(2) . . . . ?
Au P1 C9 C10 60.8(2) . . . . ?
P1 C9 C10 C10 -170.8(3) . . . 2_665 ?
C17 P1 C11 C16 72.8(3) . . . . ?
C9 P1 C11 C16 -38.6(3) . . . . ?
Au P1 C11 C16 -164.8(2) . . . . ?
C17 P1 C11 C12 -106.1(3) . . . . ?
C9 P1 C11 C12 142.5(3) . . . . ?
Au P1 C11 C12 16.3(3) . . . . ?
C16 C11 C12 C13 -0.2(5) . . . . ?
P1 C11 C12 C13 178.8(3) . . . . ?
C11 C12 C13 C14 0.8(6) . . . . ?
C12 C13 C14 C15 -1.1(6) . . . . ?
C13 C14 C15 C16 0.8(6) . . . . ?
C12 C11 C16 C15 -0.1(5) . . . . ?
P1 C11 C16 C15 -179.0(3) . . . . ?
C14 C15 C16 C11 -0.2(6) . . . . ?
C11 P1 C17 C22 -148.9(3) . . . . ?
C9 P1 C17 C22 -36.3(3) . . . . ?
Au P1 C17 C22 92.0(3) . . . . ?
C11 P1 C17 C18 34.0(3) . . . . ?
C9 P1 C17 C18 146.5(3) . . . . ?
Au P1 C17 C18 -85.1(3) . . . . ?
C22 C17 C18 C19 0.9(5) . . . . ?
P1 C17 C18 C19 178.1(3) . . . . ?
C17 C18 C19 C20 -0.7(6) . . . . ?
C18 C19 C20 C21 0.8(6) . . . . ?
C19 C20 C21 C22 -0.9(6) . . . . ?
C18 C17 C22 C21 -1.0(5) . . . . ?
P1 C17 C22 C21 -178.2(3) . . . . ?
C20 C21 C22 C17 1.1(6) . . . . ?
